data_7238604
loop_
_publ_author_name
'Patra, Ayan'
'Sen, Tamal K.'
'Bhattacharyya, Rangeet'
'Mandal, Swadhin K.'
'Bera, Manindranath'

_publ_section_title
;
 Diversity of carboxylate binding in a new tetranuclear zinc cluster:
 correlation between spectroscopic investigations and carboxylate binding
 modes
;
_journal_issue 5
_journal_name_full 'RSC Advances'
_journal_page_first 1774
_journal_paper_doi 10.1039/c2ra01317g
_journal_volume 2
_journal_year 2012
_chemical_formula_moiety 'C48 H49 K2 N4 O24 Zn4, 3(C H4 O), 3(O)'
_chemical_formula_sum 'C51 H61 K2 N4 O30 Zn4'
_chemical_formula_weight 1549.80
_space_group_IT_number 14
_space_group_name_Hall '-P 2ybc'
_space_group_name_H-M_alt 'P 1 21/c 1'
_symmetry_cell_setting monoclinic
_symmetry_space_group_name_Hall '-P 2ybc'
_symmetry_space_group_name_H-M 'P 1 21/c 1'
_atom_sites_solution_hydrogens geom
_atom_sites_solution_primary direct
_atom_sites_solution_secondary difmap
_audit_creation_method SHELXL-97
_cell_angle_alpha 90.00
_cell_angle_beta 81.456(7)
_cell_angle_gamma 90.00
_cell_formula_units_Z 4
_cell_length_a 12.4598(13)
_cell_length_b 20.593(2)
_cell_length_c 27.475(3)
_cell_measurement_temperature 100
_cell_measurement_theta_max 26.27
_cell_measurement_theta_min 2.46
_cell_volume 6971.4(13)
_computing_cell_refinement 'Bruker SMART'
_computing_data_collection 'Bruker SMART'
_computing_data_reduction 'Bruker SAINT'
_computing_molecular_graphics 'Bruker SHELXTL'
_computing_publication_material 'Bruker SHELXTL'
_computing_structure_refinement 'SHELXL-97 (Sheldrick, 1997)'
_computing_structure_solution 'SHELXS-97 (Sheldrick, 1990)'
_diffrn_ambient_temperature 100
_diffrn_measured_fraction_theta_full 0.999
_diffrn_measured_fraction_theta_max 0.999
_diffrn_measurement_device_type 'CCD area detector'
_diffrn_measurement_method 'phi and omega scans'
_diffrn_radiation_monochromator graphite
_diffrn_radiation_source 'fine-focus sealed tube'
_diffrn_radiation_type MoK\a
_diffrn_radiation_wavelength 0.71073
_diffrn_reflns_av_R_equivalents 0.0998
_diffrn_reflns_av_sigmaI/netI 0.1137
_diffrn_reflns_limit_h_max 15
_diffrn_reflns_limit_h_min -15
_diffrn_reflns_limit_k_max 26
_diffrn_reflns_limit_k_min -24
_diffrn_reflns_limit_l_max 35
_diffrn_reflns_limit_l_min -35
_diffrn_reflns_number 58155
_diffrn_reflns_theta_full 27.00
_diffrn_reflns_theta_max 27.00
_diffrn_reflns_theta_min 1.24
_exptl_absorpt_coefficient_mu 1.536
_exptl_absorpt_correction_type none
_exptl_crystal_colour white
_exptl_crystal_density_diffrn 1.477
_exptl_crystal_density_method 'not measured'
_exptl_crystal_description block
_exptl_crystal_F_000 2444
_exptl_crystal_size_max 0.2
_exptl_crystal_size_mid 0.15
_exptl_crystal_size_min 0.1
_refine_diff_density_max 5.384
_refine_diff_density_min -1.710
_refine_diff_density_rms 0.259
_refine_ls_extinction_method none
_refine_ls_goodness_of_fit_ref 1.040
_refine_ls_hydrogen_treatment constr
_refine_ls_matrix_type full
_refine_ls_number_parameters 829
_refine_ls_number_reflns 15189
_refine_ls_number_restraints 0
_refine_ls_restrained_S_all 1.040
_refine_ls_R_factor_all 0.1584
_refine_ls_R_factor_gt 0.0966
_refine_ls_shift/su_max 0.116
_refine_ls_shift/su_mean 0.001
_refine_ls_structure_factor_coef Fsqd
_refine_ls_weighting_details 'calc w=1/[\s^2^(Fo^2^)+(0.1418P)^2^+108.2178P] where P=(Fo^2^+2Fc^2^)/3'
_refine_ls_weighting_scheme calc
_refine_ls_wR_factor_gt 0.2582
_refine_ls_wR_factor_ref 0.3016
_reflns_number_gt 9161
_reflns_number_total 15189
_reflns_threshold_expression >2sigma(I)
_cod_data_source_file c2ra01317g.txt
_cod_data_source_block tks_4
_cod_depositor_comments
;
The following automatic conversions were performed:

data item '_symmetry_cell_setting' value 'Monoclinic' was changed to
'monoclinic' in accordance with the
/home/saulius/struct/COD-crude-data/automatic-downloads/DataCite-retrospective/RSC/depositions/lib/dictionaries/cif_core.dic
dictionary named 'cif_core.dic' version 2.4.2 last updated on
2011-04-26.

Automatic conversion script
Id: cif_fix_values 6909 2019-04-08 15:41:33Z antanas 
;
_cod_original_cell_volume 6971.5(13)
_cod_original_sg_symbol_Hall -p2ybc
_cod_original_sg_symbol_H-M P2(1)/c
_cod_database_code 7238604

loop_
_symmetry_equiv_pos_as_xyz
'x, y, z'
'-x, y+1/2, -z+1/2'
'-x, -y, -z'
'x, -y-1/2, z-1/2'

loop_
_atom_site_label
_atom_site_type_symbol
_atom_site_fract_x
_atom_site_fract_y
_atom_site_fract_z
_atom_site_U_iso_or_equiv
_atom_site_adp_type
_atom_site_occupancy
_atom_site_symmetry_multiplicity
_atom_site_calc_flag
_atom_site_refinement_flags
Zn1 Zn 0.50697(8) 0.65784(5) 0.65052(4) 0.0155(3) Uani 1 1 d .
Zn3 Zn 0.73242(8) 0.79146(5) 0.74794(4) 0.0163(3) Uani 1 1 d .
Zn2 Zn 0.69534(8) 0.52493(5) 0.61159(4) 0.0157(3) Uani 1 1 d .
Zn4 Zn 0.58254(9) 0.64289(5) 0.76035(4) 0.0179(3) Uani 1 1 d .
K1 K 0.79199(16) 0.67948(11) 0.64650(8) 0.0207(5) Uani 1 1 d .
K2 K 0.50670(19) 0.89053(12) 0.82617(9) 0.0295(5) Uani 1 1 d .
O1 O 0.6031(6) 0.4491(4) 0.5955(3) 0.0269(17) Uani 1 1 d .
O2 O 0.6676(6) 0.5836(3) 0.6989(3) 0.0237(15) Uani 1 1 d .
O3 O 1.0049(6) 0.6602(4) 0.6600(3) 0.037(2) Uani 1 1 d .
O4 O 0.3354(7) 0.7980(4) 0.8391(3) 0.044(2) Uani 1 1 d .
O5 O 0.6035(6) 1.0077(4) 0.7905(3) 0.0329(18) Uani 1 1 d .
O6 O 0.2568(6) 0.6102(4) 0.5802(3) 0.0321(18) Uani 1 1 d .
O7 O 0.3931(7) 0.6943(4) 0.8943(3) 0.0331(19) Uani 1 1 d .
O8 O 0.6852(6) 0.4802(4) 0.6810(3) 0.0295(17) Uani 1 1 d .
O9 O 0.5311(7) 0.3977(4) 0.5365(3) 0.038(2) Uani 1 1 d .
O10 O 0.7804(2) 0.02093(13) 0.84819(10) -0.0320(5) Uani 1 1 d .
O11 O 0.6187(5) 0.6092(3) 0.6060(2) 0.0159(13) Uani 1 1 d .
O12 O 0.7114(5) 0.6972(3) 0.7586(2) 0.0184(14) Uani 1 1 d .
O13 O 0.5944(5) 0.7377(3) 0.6727(2) 0.0207(15) Uani 1 1 d .
O14 O 0.8508(5) 0.5539(3) 0.6130(2) 0.0213(15) Uani 1 1 d .
O15 O 0.3662(6) 0.6208(4) 0.6363(3) 0.0264(16) Uani 1 1 d .
O16 O 1.0242(5) 0.5377(4) 0.6186(3) 0.0251(16) Uani 1 1 d .
O17 O 0.7148(5) 0.8604(3) 0.7990(2) 0.0210(15) Uani 1 1 d .
O18 O 0.4663(6) 0.6352(4) 0.7216(3) 0.0262(16) Uani 1 1 d .
O19 O 0.5857(5) 0.8167(3) 0.7278(2) 0.0214(15) Uani 1 1 d .
O20 O 0.7694(6) 0.8969(4) 0.8671(3) 0.0267(16) Uani 1 1 d .
O21 O 0.8252(6) 0.8056(4) 0.6831(2) 0.0245(16) Uani 1 1 d .
O22 O 0.5059(6) 0.6786(3) 0.8253(3) 0.0237(15) Uani 1 1 d .
C16 C 0.8396(7) 0.5164(5) 0.5097(3) 0.0162(19) Uani 1 1 d .
H16A H 0.8839 0.5538 0.5150 0.019 Uiso 1 1 calc R
H16B H 0.8431 0.5109 0.4744 0.019 Uiso 1 1 calc R
N1 N 0.6663(7) 0.5695(4) 0.7951(3) 0.0197(17) Uani 1 1 d .
O23 O 0.8244(9) 0.7708(5) 0.5717(3) 0.053(3) Uani 1 1 d .
N2 N 0.4884(6) 0.7154(4) 0.5842(3) 0.0179(17) Uani 1 1 d .
N3 N 0.7257(6) 0.5307(4) 0.5310(3) 0.0151(16) Uani 1 1 d .
N4 N 0.8793(6) 0.7720(4) 0.7836(3) 0.0171(16) Uani 1 1 d .
C49 C 0.6489(10) 0.9925(7) 0.7416(4) 0.037(3) Uani 1 1 d .
H49A H 0.6362 0.9475 0.7352 0.055 Uiso 1 1 calc R
H49B H 0.7256 1.0006 0.7371 0.055 Uiso 1 1 calc R
H49C H 0.6158 1.0190 0.7192 0.055 Uiso 1 1 calc R
C6 C 0.4834(10) 0.4742(5) 0.8674(4) 0.028(2) Uani 1 1 d .
H6 H 0.5382 0.4431 0.8625 0.034 Uiso 1 1 calc R
C32 C 0.2397(8) 0.8562(5) 0.6650(5) 0.031(3) Uani 1 1 d .
H32 H 0.1736 0.8729 0.6590 0.037 Uiso 1 1 calc R
C48 C 0.7002(10) 0.7122(9) 0.9238(5) 0.057(5) Uani 1 1 d .
H48A H 0.6483 0.7423 0.9142 0.085 Uiso 1 1 calc R
H48B H 0.7381 0.6912 0.8951 0.085 Uiso 1 1 calc R
H48C H 0.7512 0.7351 0.9404 0.085 Uiso 1 1 calc R
C5 C 0.3798(11) 0.4546(6) 0.8816(4) 0.037(3) Uani 1 1 d .
H5 H 0.3645 0.4106 0.8855 0.044 Uiso 1 1 calc R
C2ME C 0.2356(10) 0.8218(7) 0.8637(5) 0.044(3) Uani 1 1 d .
H2M1 H 0.2436 0.8333 0.8968 0.066 Uiso 1 1 calc R
H2M2 H 0.1810 0.7888 0.8643 0.066 Uiso 1 1 calc R
H2M3 H 0.2145 0.8594 0.8468 0.066 Uiso 1 1 calc R
C14 C 0.5904(8) 0.4412(5) 0.5509(4) 0.025(2) Uani 1 1 d .
C27 C 0.3872(8) 0.6940(5) 0.5677(4) 0.020(2) Uani 1 1 d .
H27A H 0.4029 0.6822 0.5332 0.024 Uiso 1 1 calc R
H27B H 0.3370 0.7303 0.5704 0.024 Uiso 1 1 calc R
C39 C 0.9282(8) 0.9634(5) 0.6969(4) 0.028(2) Uani 1 1 d .
H39 H 0.9001 0.9791 0.6697 0.034 Uiso 1 1 calc R
C3 C 0.3203(9) 0.5641(6) 0.8838(4) 0.032(3) Uani 1 1 d .
H3 H 0.2647 0.5946 0.8895 0.038 Uiso 1 1 calc R
O24 O 0.7839(16) 0.2173(15) 0.5067(7) 0.169(10) Uani 1 1 d .
H24 H 0.8147 0.2116 0.5308 0.253 Uiso 1 1 calc R
C31 C 0.3173(8) 0.8345(5) 0.6256(4) 0.026(2) Uani 1 1 d .
H31 H 0.3015 0.8367 0.5936 0.031 Uiso 1 1 calc R
C29 C 0.4957(8) 0.7873(5) 0.5902(4) 0.021(2) Uani 1 1 d .
H29A H 0.4802 0.8086 0.5606 0.025 Uiso 1 1 calc R
H29B H 0.5689 0.7989 0.5950 0.025 Uiso 1 1 calc R
O30 O 0.650(2) 0.6686(12) 0.9534(9) 0.175(11) Uani 1 1 d .
H30 H 0.6804 0.6334 0.9483 0.262 Uiso 1 1 calc R
C37 C 0.8836(9) 0.8546(6) 0.6684(4) 0.030(2) Uani 1 1 d .
C44 C 0.9780(7) 0.8000(5) 0.7558(4) 0.021(2) Uani 1 1 d .
H44A H 0.9943 0.7772 0.7247 0.025 Uiso 1 1 calc R
H44B H 1.0380 0.7926 0.7740 0.025 Uiso 1 1 calc R
O25 O 0.012(3) 0.1387(15) 0.5926(9) 0.220(14) Uani 1 1 d .
H25 H 0.0658 0.1389 0.5715 0.330 Uiso 1 1 calc R
C42 C 1.0124(8) 0.9172(5) 0.7761(4) 0.026(2) Uani 1 1 d .
H42 H 1.0425 0.9020 0.8030 0.031 Uiso 1 1 calc R
O26 O 0.732(3) 0.1817(10) 0.7261(9) 0.257(18) Uani 1 1 d .
C25 C 0.6018(8) 0.6202(5) 0.5568(3) 0.0159(19) Uani 1 1 d .
H25A H 0.5380 0.5958 0.5503 0.019 Uiso 1 1 calc R
C36 C 0.5479(7) 0.7864(5) 0.6953(4) 0.0168(19) Uani 1 1 d .
C4 C 0.2967(10) 0.4992(6) 0.8903(4) 0.036(3) Uani 1 1 d .
H4 H 0.2257 0.4855 0.9005 0.043 Uiso 1 1 calc R
O27 O 0.0457(18) 0.9677(9) 0.5826(7) 0.149(8) Uani 1 1 d .
C13 C 0.8855(8) 0.6999(4) 0.7851(4) 0.018(2) Uani 1 1 d .
H13A H 0.9248 0.6864 0.8113 0.021 Uiso 1 1 calc R
H13B H 0.9241 0.6838 0.7542 0.021 Uiso 1 1 calc R
C41 C 1.0104(8) 0.9825(6) 0.7681(4) 0.029(2) Uani 1 1 d .
H41 H 1.0371 1.0108 0.7898 0.035 Uiso 1 1 calc R
C30 C 0.4162(8) 0.8102(5) 0.6338(4) 0.021(2) Uani 1 1 d .
C22 C 0.9391(7) 0.4613(5) 0.5728(3) 0.0169(19) Uani 1 1 d .
C24 C 0.6993(7) 0.5988(4) 0.5216(4) 0.0172(19) Uani 1 1 d .
H24A H 0.6846 0.6032 0.4880 0.021 Uiso 1 1 calc R
H24B H 0.7609 0.6262 0.5254 0.021 Uiso 1 1 calc R
C7 C 0.5105(9) 0.5391(5) 0.8600(4) 0.024(2) Uani 1 1 d .
C43 C 0.9709(8) 0.8720(5) 0.7456(4) 0.023(2) Uani 1 1 d .
O28 O 0.5473(8) 0.7997(4) 0.9026(3) 0.043(2) Uani 1 1 d .
H28 H 0.5314 0.8168 0.9296 0.064 Uiso 1 1 calc R
C8 C 0.6276(8) 0.5587(5) 0.8481(3) 0.020(2) Uani 1 1 d .
H8A H 0.6383 0.5984 0.8659 0.024 Uiso 1 1 calc R
H8B H 0.6720 0.5252 0.8600 0.024 Uiso 1 1 calc R
C46 C 0.8510(8) 0.8011(5) 0.8324(4) 0.022(2) Uani 1 1 d .
H46A H 0.9170 0.8154 0.8439 0.027 Uiso 1 1 calc R
H46B H 0.8180 0.7681 0.8550 0.027 Uiso 1 1 calc R
C15 C 0.6503(7) 0.4849(5) 0.5127(4) 0.021(2) Uani 1 1 d .
H15A H 0.6909 0.4582 0.4873 0.025 Uiso 1 1 calc R
H15B H 0.5977 0.5095 0.4976 0.025 Uiso 1 1 calc R
C40 C 0.9691(8) 1.0069(6) 0.7280(4) 0.031(3) Uani 1 1 d .
H40 H 0.9687 1.0513 0.7220 0.037 Uiso 1 1 calc R
C50 C 0.0232(17) 0.0913(8) 0.6274(5) 0.069(5) Uani 1 1 d .
H50A H 0.0244 0.1113 0.6588 0.103 Uiso 1 1 calc R
H50B H 0.0899 0.0681 0.6177 0.103 Uiso 1 1 calc R
H50C H -0.0367 0.0616 0.6295 0.103 Uiso 1 1 calc R
C4LH C 0.6908(9) 0.1730(5) 0.5092(4) 0.025(2) Uani 1 1 d .
H4L1 H 0.6574 0.1683 0.5428 0.038 Uiso 1 1 calc R
H4L2 H 0.7151 0.1314 0.4963 0.038 Uiso 1 1 calc R
H4L3 H 0.6390 0.1905 0.4901 0.038 Uiso 1 1 calc R
C47 C 0.7745(7) 0.8578(5) 0.8337(3) 0.0178(19) Uani 1 1 d .
C21 C 0.9993(7) 0.4090(5) 0.5857(3) 0.018(2) Uani 1 1 d .
H21 H 1.0352 0.4122 0.6130 0.022 Uiso 1 1 calc R
C17 C 0.8888(7) 0.4569(5) 0.5302(4) 0.020(2) Uani 1 1 d .
C38 C 0.9282(8) 0.8969(5) 0.7054(4) 0.022(2) Uani 1 1 d .
O29 O 0.9085(8) 0.8684(4) 0.6231(3) 0.045(2) Uani 1 1 d .
C10 C 0.6752(8) 0.5264(5) 0.7109(4) 0.023(2) Uani 1 1 d .
C28 C 0.3323(8) 0.6374(5) 0.5959(4) 0.023(2) Uani 1 1 d .
C35 C 0.4397(7) 0.8090(4) 0.6818(4) 0.0175(19) Uani 1 1 d .
C18 C 0.8986(8) 0.4002(5) 0.5028(4) 0.022(2) Uani 1 1 d .
H18 H 0.8670 0.3974 0.4742 0.027 Uiso 1 1 calc R
C33 C 0.2624(8) 0.8524(5) 0.7113(5) 0.029(2) Uani 1 1 d .
H33 H 0.2103 0.8649 0.7374 0.034 Uiso 1 1 calc R
C20 C 1.0067(8) 0.3510(5) 0.5581(4) 0.024(2) Uani 1 1 d .
H20 H 1.0460 0.3158 0.5672 0.028 Uiso 1 1 calc R
C9 C 0.6676(9) 0.5093(5) 0.7657(4) 0.022(2) Uani 1 1 d .
H9A H 0.6020 0.4845 0.7762 0.027 Uiso 1 1 calc R
H9B H 0.7293 0.4827 0.7709 0.027 Uiso 1 1 calc R
C12 C 0.7722(7) 0.6724(5) 0.7937(4) 0.019(2) Uani 1 1 d .
H12 H 0.7369 0.6842 0.8268 0.022 Uiso 1 1 calc R
C19 C 0.9549(8) 0.3474(5) 0.5175(4) 0.022(2) Uani 1 1 d .
H19 H 0.9575 0.3090 0.4996 0.026 Uiso 1 1 calc R
C26 C 0.5839(8) 0.6916(5) 0.5488(4) 0.019(2) Uani 1 1 d .
H26A H 0.6483 0.7158 0.5537 0.023 Uiso 1 1 calc R
H26B H 0.5709 0.6988 0.5153 0.023 Uiso 1 1 calc R
C2 C 0.4268(8) 0.5849(5) 0.8688(4) 0.023(2) Uani 1 1 d .
C1 C 0.4447(8) 0.6562(5) 0.8621(4) 0.024(2) Uani 1 1 d .
C34 C 0.3627(8) 0.8299(5) 0.7207(4) 0.023(2) Uani 1 1 d .
H34 H 0.3782 0.8288 0.7528 0.027 Uiso 1 1 calc R
C23 C 0.9388(7) 0.5214(5) 0.6031(3) 0.0170(19) Uani 1 1 d .
C11 C 0.7777(8) 0.5980(5) 0.7890(4) 0.021(2) Uani 1 1 d .
H11A H 0.8167 0.5863 0.7570 0.026 Uiso 1 1 calc R
H11B H 0.8171 0.5804 0.8140 0.026 Uiso 1 1 calc R

loop_
_atom_site_aniso_label
_atom_site_aniso_U_11
_atom_site_aniso_U_22
_atom_site_aniso_U_33
_atom_site_aniso_U_23
_atom_site_aniso_U_13
_atom_site_aniso_U_12
Zn1 0.0129(5) 0.0160(6) 0.0180(6) -0.0035(4) -0.0041(4) 0.0018(4)
Zn3 0.0149(5) 0.0138(5) 0.0206(6) -0.0023(4) -0.0040(4) 0.0005(4)
Zn2 0.0127(5) 0.0170(6) 0.0177(5) -0.0005(4) -0.0031(4) 0.0014(4)
Zn4 0.0197(6) 0.0155(6) 0.0198(6) 0.0003(4) -0.0067(4) -0.0030(4)
K1 0.0166(10) 0.0199(11) 0.0260(11) -0.0035(9) -0.0045(8) -0.0004(8)
K2 0.0237(11) 0.0275(13) 0.0342(13) 0.0002(10) 0.0060(9) 0.0037(10)
O1 0.033(4) 0.029(4) 0.021(4) 0.007(3) -0.009(3) -0.012(3)
O2 0.028(4) 0.018(4) 0.025(4) 0.003(3) -0.005(3) -0.001(3)
O3 0.025(4) 0.042(5) 0.048(5) -0.026(4) -0.013(4) 0.005(4)
O4 0.042(5) 0.038(5) 0.050(5) 0.004(4) 0.006(4) 0.015(4)
O5 0.038(4) 0.032(5) 0.027(4) 0.001(3) 0.000(3) 0.005(4)
O6 0.020(4) 0.042(5) 0.037(4) -0.009(4) -0.012(3) -0.002(3)
O7 0.041(5) 0.022(4) 0.033(4) -0.010(3) 0.006(4) 0.007(3)
O8 0.045(5) 0.025(4) 0.018(4) -0.006(3) -0.006(3) -0.007(3)
O9 0.045(5) 0.033(5) 0.041(5) 0.006(4) -0.025(4) -0.019(4)
O10 -0.0379(10) -0.0339(11) -0.0226(13) -0.0026(10) -0.0008(9) 0.0020(9)
O11 0.013(3) 0.020(4) 0.015(3) -0.002(3) -0.004(2) 0.006(3)
O12 0.021(3) 0.011(3) 0.027(4) -0.001(3) -0.013(3) -0.001(3)
O13 0.021(3) 0.016(4) 0.026(4) -0.005(3) -0.007(3) 0.002(3)
O14 0.013(3) 0.025(4) 0.027(4) -0.008(3) -0.006(3) 0.007(3)
O15 0.021(4) 0.032(4) 0.028(4) 0.004(3) -0.010(3) -0.007(3)
O16 0.015(3) 0.026(4) 0.036(4) -0.004(3) -0.010(3) -0.002(3)
O17 0.023(4) 0.020(4) 0.021(4) -0.004(3) -0.006(3) 0.002(3)
O18 0.029(4) 0.030(4) 0.021(4) -0.001(3) -0.007(3) -0.008(3)
O19 0.020(3) 0.022(4) 0.024(4) -0.008(3) -0.007(3) 0.002(3)
O20 0.026(4) 0.028(4) 0.028(4) -0.006(3) -0.008(3) -0.005(3)
O21 0.028(4) 0.029(4) 0.016(3) -0.004(3) -0.001(3) -0.004(3)
O22 0.030(4) 0.017(4) 0.024(4) 0.000(3) -0.002(3) -0.003(3)
C16 0.010(4) 0.022(5) 0.016(5) 0.001(4) 0.001(3) 0.000(4)
N1 0.026(4) 0.017(4) 0.016(4) -0.005(3) -0.007(3) -0.004(3)
O23 0.084(7) 0.048(6) 0.027(5) 0.010(4) -0.011(5) -0.032(5)
N2 0.016(4) 0.018(4) 0.021(4) -0.002(3) -0.007(3) 0.005(3)
N3 0.008(3) 0.015(4) 0.022(4) -0.004(3) 0.000(3) 0.001(3)
N4 0.020(4) 0.010(4) 0.022(4) 0.001(3) -0.007(3) 0.000(3)
C49 0.040(7) 0.048(8) 0.023(6) 0.001(5) -0.009(5) 0.007(6)
C6 0.042(6) 0.025(6) 0.019(5) -0.001(4) -0.007(5) 0.003(5)
C32 0.019(5) 0.022(6) 0.054(8) -0.017(5) -0.010(5) 0.006(4)
C48 0.029(6) 0.107(14) 0.027(7) 0.036(8) 0.017(5) 0.042(8)
C5 0.051(8) 0.026(6) 0.031(6) 0.006(5) -0.002(5) -0.012(6)
C2ME 0.040(7) 0.037(7) 0.049(8) 0.005(6) 0.011(6) 0.005(6)
C14 0.026(5) 0.023(6) 0.028(6) 0.006(4) -0.012(4) -0.003(4)
C27 0.017(5) 0.020(5) 0.023(5) -0.006(4) -0.006(4) 0.004(4)
C39 0.022(5) 0.024(6) 0.040(6) 0.012(5) -0.011(5) -0.006(4)
C3 0.032(6) 0.033(6) 0.032(6) 0.000(5) -0.008(5) -0.005(5)
O24 0.099(14) 0.31(3) 0.096(14) -0.013(17) -0.014(10) 0.005(17)
C31 0.025(5) 0.012(5) 0.043(6) -0.005(4) -0.015(5) 0.002(4)
C29 0.033(5) 0.010(5) 0.021(5) -0.002(4) -0.009(4) 0.007(4)
O30 0.19(2) 0.20(2) 0.152(19) -0.103(18) -0.085(17) 0.090(19)
C37 0.028(6) 0.033(6) 0.026(6) -0.002(5) 0.001(4) 0.002(5)
C44 0.009(4) 0.027(6) 0.026(5) -0.001(4) 0.001(4) 0.003(4)
O25 0.35(4) 0.20(3) 0.109(18) 0.008(17) -0.03(2) -0.09(3)
C42 0.013(5) 0.033(6) 0.029(6) -0.005(5) 0.005(4) -0.006(4)
O26 0.48(5) 0.077(14) 0.17(2) -0.001(14) 0.11(3) -0.07(2)
C25 0.021(5) 0.015(5) 0.013(4) 0.001(4) -0.007(4) -0.002(4)
C36 0.012(4) 0.013(5) 0.026(5) -0.003(4) -0.002(4) -0.001(4)
C4 0.036(6) 0.040(7) 0.030(6) 0.000(5) -0.001(5) -0.010(6)
O27 0.21(2) 0.093(13) 0.128(15) 0.008(11) 0.018(14) -0.046(13)
C13 0.020(5) 0.013(5) 0.022(5) -0.002(4) -0.008(4) 0.004(4)
C41 0.021(5) 0.035(7) 0.029(6) 0.000(5) 0.004(4) -0.015(5)
C30 0.015(5) 0.017(5) 0.030(5) -0.003(4) -0.003(4) 0.005(4)
C22 0.011(4) 0.020(5) 0.019(5) -0.003(4) -0.001(3) -0.004(4)
C24 0.017(4) 0.011(5) 0.024(5) -0.004(4) -0.003(4) 0.002(4)
C7 0.030(5) 0.023(5) 0.020(5) 0.003(4) -0.007(4) -0.002(4)
C43 0.016(5) 0.027(6) 0.025(5) -0.001(4) 0.002(4) -0.008(4)
O28 0.048(5) 0.032(5) 0.049(5) -0.005(4) -0.011(4) 0.003(4)
C8 0.026(5) 0.022(5) 0.013(5) -0.004(4) -0.004(4) 0.001(4)
C46 0.027(5) 0.020(5) 0.023(5) 0.001(4) -0.010(4) -0.005(4)
C15 0.015(5) 0.017(5) 0.033(6) -0.007(4) -0.011(4) 0.000(4)
C40 0.021(5) 0.023(6) 0.048(7) -0.003(5) -0.002(5) -0.003(4)
C50 0.136(17) 0.044(9) 0.030(7) 0.007(7) -0.022(9) -0.029(10)
C4LH 0.026(5) 0.026(6) 0.020(5) 0.000(4) 0.007(4) -0.001(4)
C47 0.014(4) 0.020(5) 0.019(5) -0.003(4) -0.001(4) -0.003(4)
C21 0.018(5) 0.020(5) 0.018(5) 0.009(4) -0.003(4) -0.004(4)
C17 0.014(4) 0.024(5) 0.021(5) -0.001(4) -0.002(4) -0.005(4)
C38 0.015(5) 0.020(5) 0.030(6) 0.003(4) -0.002(4) -0.003(4)
O29 0.069(6) 0.039(5) 0.027(5) -0.001(4) -0.005(4) -0.019(5)
C10 0.026(5) 0.022(5) 0.021(5) -0.007(4) -0.001(4) -0.009(4)
C28 0.012(4) 0.030(6) 0.028(5) -0.009(4) -0.003(4) -0.003(4)
C35 0.016(5) 0.010(4) 0.025(5) -0.005(4) 0.000(4) -0.002(4)
C18 0.018(5) 0.024(5) 0.025(5) -0.006(4) -0.006(4) 0.003(4)
C33 0.021(5) 0.015(5) 0.049(7) -0.015(5) -0.002(5) -0.006(4)
C20 0.022(5) 0.017(5) 0.032(6) 0.001(4) -0.006(4) 0.005(4)
C9 0.029(5) 0.019(5) 0.020(5) -0.002(4) -0.006(4) -0.004(4)
C12 0.015(4) 0.020(5) 0.022(5) -0.003(4) -0.007(4) -0.003(4)
C19 0.031(5) 0.007(4) 0.028(5) -0.005(4) -0.006(4) 0.003(4)
C26 0.020(5) 0.018(5) 0.019(5) -0.003(4) -0.003(4) 0.005(4)
C2 0.023(5) 0.028(6) 0.020(5) -0.008(4) -0.002(4) 0.003(4)
C1 0.021(5) 0.023(6) 0.029(6) -0.003(4) -0.003(4) 0.004(4)
C34 0.014(5) 0.017(5) 0.035(6) -0.006(4) 0.002(4) -0.001(4)
C23 0.019(5) 0.022(5) 0.011(4) 0.002(4) -0.003(4) -0.005(4)
C11 0.022(5) 0.017(5) 0.026(5) -0.004(4) -0.005(4) -0.002(4)

loop_
_atom_type_symbol
_atom_type_description
_atom_type_scat_dispersion_real
_atom_type_scat_dispersion_imag
_atom_type_scat_source
C C 0.0033 0.0016 'International Tables Vol C Tables 4.2.6.8 and 6.1.1.4'
H H 0.0000 0.0000 'International Tables Vol C Tables 4.2.6.8 and 6.1.1.4'
N N 0.0061 0.0033 'International Tables Vol C Tables 4.2.6.8 and 6.1.1.4'
O O 0.0106 0.0060 'International Tables Vol C Tables 4.2.6.8 and 6.1.1.4'
K K 0.2009 0.2494 'International Tables Vol C Tables 4.2.6.8 and 6.1.1.4'
Zn Zn 0.2839 1.4301 'International Tables Vol C Tables 4.2.6.8 and 6.1.1.4'

loop_
_geom_angle_atom_site_label_1
_geom_angle_atom_site_label_2
_geom_angle_atom_site_label_3
_geom_angle
_geom_angle_site_symmetry_1
_geom_angle_site_symmetry_3
O11 Zn1 O18 122.5(3) . .
O11 Zn1 O15 104.0(3) . .
O18 Zn1 O15 89.9(3) . .
O11 Zn1 O13 103.1(3) . .
O18 Zn1 O13 88.1(3) . .
O15 Zn1 O13 149.0(3) . .
O11 Zn1 N2 84.9(3) . .
O18 Zn1 N2 152.5(3) . .
O15 Zn1 N2 80.9(3) . .
O13 Zn1 N2 86.7(3) . .
O11 Zn1 K1 55.89(19) . .
O18 Zn1 K1 99.6(2) . .
O15 Zn1 K1 159.8(2) . .
O13 Zn1 K1 50.01(18) . .
N2 Zn1 K1 97.7(2) . .
O12 Zn3 O17 126.9(3) . .
O12 Zn3 O21 108.8(3) . .
O17 Zn3 O21 121.0(3) . .
O12 Zn3 O19 100.7(3) . .
O17 Zn3 O19 90.0(3) . .
O21 Zn3 O19 98.2(3) . .
O12 Zn3 N4 81.9(3) . .
O17 Zn3 N4 80.2(3) . .
O21 Zn3 N4 90.8(3) . .
O19 Zn3 N4 169.2(3) . .
O12 Zn3 K1 59.6(2) . .
O17 Zn3 K1 172.5(2) . .
O21 Zn3 K1 51.6(2) . .
O19 Zn3 K1 92.45(19) . .
N4 Zn3 K1 97.8(2) . .
O12 Zn3 K2 111.6(2) . .
O17 Zn3 K2 40.0(2) . .
O21 Zn3 K2 134.2(2) . .
O19 Zn3 K2 54.01(19) . .
N4 Zn3 K2 115.2(2) . .
K1 Zn3 K2 144.80(6) . .
O11 Zn2 O1 111.1(3) . .
O11 Zn2 O14 102.4(3) . .
O1 Zn2 O14 143.4(3) . .
O11 Zn2 O8 119.0(3) . .
O1 Zn2 O8 84.3(3) . .
O14 Zn2 O8 92.3(3) . .
O11 Zn2 N3 83.6(3) . .
O1 Zn2 N3 80.8(3) . .
O14 Zn2 N3 88.9(3) . .
O8 Zn2 N3 156.4(3) . .
O11 Zn2 K1 55.44(18) . .
O1 Zn2 K1 165.2(2) . .
O14 Zn2 K1 51.34(19) . .
O8 Zn2 K1 97.1(2) . .
N3 Zn2 K1 102.0(2) . .
O11 Zn2 K2 111.13(19) . 2_646
O1 Zn2 K2 37.8(2) . 2_646
O14 Zn2 K2 138.1(2) . 2_646
O8 Zn2 K2 49.7(2) . 2_646
N3 Zn2 K2 118.5(2) . 2_646
K1 Zn2 K2 136.33(6) . 2_646
O18 Zn4 O12 135.8(3) . .
O18 Zn4 O22 102.8(3) . .
O12 Zn4 O22 95.2(3) . .
O18 Zn4 N1 130.1(3) . .
O12 Zn4 N1 87.8(3) . .
O22 Zn4 N1 93.5(3) . .
O18 Zn4 O2 81.2(3) . .
O12 Zn4 O2 89.9(3) . .
O22 Zn4 O2 167.2(3) . .
N1 Zn4 O2 75.0(3) . .
O18 Zn4 K1 92.4(2) . .
O12 Zn4 K1 53.9(2) . .
O22 Zn4 K1 144.9(2) . .
N1 Zn4 K1 100.6(2) . .
O2 Zn4 K1 45.48(18) . .
O13 K1 O3 150.7(2) . .
O13 K1 O23 85.6(3) . .
O3 K1 O23 99.2(3) . .
O13 K1 O2 76.4(2) . .
O3 K1 O2 107.6(3) . .
O23 K1 O2 151.2(3) . .
O13 K1 O14 132.1(2) . .
O3 K1 O14 72.7(2) . .
O23 K1 O14 112.4(3) . .
O2 K1 O14 67.2(2) . .
O13 K1 O21 71.3(2) . .
O3 K1 O21 83.7(2) . .
O23 K1 O21 68.2(2) . .
O2 K1 O21 124.5(2) . .
O14 K1 O21 156.2(2) . .
O13 K1 O11 68.53(19) . .
O3 K1 O11 138.7(2) . .
O23 K1 O11 95.0(2) . .
O2 K1 O11 57.58(19) . .
O14 K1 O11 66.08(18) . .
O21 K1 O11 137.4(2) . .
O13 K1 O12 62.84(19) . .
O3 K1 O12 93.4(2) . .
O23 K1 O12 130.0(3) . .
O2 K1 O12 59.85(19) . .
O14 K1 O12 117.5(2) . .
O21 K1 O12 65.47(19) . .
O11 K1 O12 106.51(18) . .
O13 K1 Zn1 36.24(14) . .
O3 K1 Zn1 161.9(2) . .
O23 K1 Zn1 98.2(2) . .
O2 K1 Zn1 54.43(15) . .
O14 K1 Zn1 96.06(14) . .
O21 K1 Zn1 107.48(16) . .
O11 K1 Zn1 33.80(12) . .
O12 K1 Zn1 79.10(13) . .
O13 K1 Zn2 97.73(15) . .
O3 K1 Zn2 106.03(18) . .
O23 K1 Zn2 115.0(2) . .
O2 K1 Zn2 47.43(15) . .
O14 K1 Zn2 34.45(13) . .
O21 K1 Zn2 168.58(16) . .
O11 K1 Zn2 33.88(12) . .
O12 K1 Zn2 107.28(13) . .
Zn1 K1 Zn2 61.60(4) . .
O13 K1 Zn3 56.16(14) . .
O3 K1 Zn3 94.56(16) . .
O23 K1 Zn3 97.4(2) . .
O2 K1 Zn3 91.08(16) . .
O14 K1 Zn3 148.88(16) . .
O21 K1 Zn3 33.43(14) . .
O11 K1 Zn3 121.78(13) . .
O12 K1 Zn3 33.12(12) . .
Zn1 K1 Zn3 88.07(5) . .
Zn2 K1 Zn3 137.35(7) . .
O13 K1 Zn4 52.81(15) . .
O3 K1 Zn4 114.4(2) . .
O23 K1 Zn4 138.1(2) . .
O2 K1 Zn4 34.75(15) . .
O14 K1 Zn4 101.49(16) . .
O21 K1 Zn4 90.46(15) . .
O11 K1 Zn4 76.37(13) . .
O12 K1 Zn4 30.39(12) . .
Zn1 K1 Zn4 52.89(4) . .
Zn2 K1 Zn4 80.15(5) . .
Zn3 K1 Zn4 57.26(4) . .
O1 K2 O17 134.0(2) 2_656 .
O1 K2 O5 92.0(2) 2_656 .
O17 K2 O5 75.7(2) . .
O1 K2 O4 85.2(3) 2_656 .
O17 K2 O4 124.1(2) . .
O5 K2 O4 153.5(3) . .
O1 K2 O28 80.3(2) 2_656 .
O17 K2 O28 77.7(2) . .
O5 K2 O28 133.8(3) . .
O4 K2 O28 71.8(3) . .
O1 K2 O8 57.6(2) 2_656 2_656
O17 K2 O8 149.6(2) . 2_656
O5 K2 O8 75.9(2) . 2_656
O4 K2 O8 80.4(2) . 2_656
O28 K2 O8 131.1(2) . 2_656
O1 K2 O19 167.5(2) 2_656 .
O17 K2 O19 58.44(19) . .
O5 K2 O19 93.0(2) . .
O4 K2 O19 85.2(2) . .
O28 K2 O19 104.2(2) . .
O8 K2 O19 112.8(2) 2_656 .
O1 K2 Zn3 159.12(17) 2_656 .
O17 K2 Zn3 28.60(15) . .
O5 K2 Zn3 91.16(17) . .
O4 K2 Zn3 100.74(18) . .
O28 K2 Zn3 82.63(19) . .
O8 K2 Zn3 142.86(16) 2_656 .
O19 K2 Zn3 32.08(12) . .
O1 K2 Zn2 27.83(15) 2_656 2_656
O17 K2 Zn2 144.60(17) . 2_656
O5 K2 Zn2 76.25(17) . 2_656
O4 K2 Zn2 89.86(17) . 2_656
O28 K2 Zn2 107.78(19) . 2_656
O8 K2 Zn2 31.76(14) 2_656 2_656
O19 K2 Zn2 144.24(15) . 2_656
Zn3 K2 Zn2 167.17(7) . 2_656
C14 O1 Zn2 117.7(6) . .
C14 O1 K2 126.9(6) . 2_646
Zn2 O1 K2 114.4(3) . 2_646
C10 O2 Zn4 111.7(6) . .
C10 O2 K1 139.5(7) . .
Zn4 O2 K1 99.8(3) . .
C2ME O4 K2 114.7(8) . .
C49 O5 K2 103.4(7) . .
C10 O8 Zn2 104.4(7) . .
C10 O8 K2 120.0(7) . 2_646
Zn2 O8 K2 98.5(3) . 2_646
C25 O11 Zn1 108.5(5) . .
C25 O11 Zn2 110.7(5) . .
Zn1 O11 Zn2 133.7(3) . .
C25 O11 K1 120.1(5) . .
Zn1 O11 K1 90.3(2) . .
Zn2 O11 K1 90.7(2) . .
C12 O12 Zn4 107.4(5) . .
C12 O12 Zn3 112.7(5) . .
Zn4 O12 Zn3 131.1(3) . .
C12 O12 K1 120.5(5) . .
Zn4 O12 K1 95.7(2) . .
Zn3 O12 K1 87.3(2) . .
C36 O13 Zn1 122.5(6) . .
C36 O13 K1 143.1(6) . .
Zn1 O13 K1 93.8(2) . .
C23 O14 Zn2 129.2(6) . .
C23 O14 K1 136.6(6) . .
Zn2 O14 K1 94.2(2) . .
C28 O15 Zn1 118.3(6) . .
C47 O17 Zn3 118.4(6) . .
C47 O17 K2 116.5(6) . .
Zn3 O17 K2 111.4(3) . .
Zn4 O18 Zn1 114.7(4) . .
C36 O19 Zn3 121.0(6) . .
C36 O19 K2 139.7(6) . .
Zn3 O19 K2 93.9(2) . .
C37 O21 Zn3 128.8(7) . .
C37 O21 K1 136.0(6) . .
Zn3 O21 K1 95.0(3) . .
C1 O22 Zn4 136.1(7) . .
N3 C16 C17 115.5(7) . .
N3 C16 H16A 108.4 . .
C17 C16 H16A 108.4 . .
N3 C16 H16B 108.4 . .
C17 C16 H16B 108.4 . .
H16A C16 H16B 107.5 . .
C9 N1 C8 112.7(8) . .
C9 N1 C11 109.6(8) . .
C8 N1 C11 109.2(7) . .
C9 N1 Zn4 108.5(6) . .
C8 N1 Zn4 115.8(6) . .
C11 N1 Zn4 100.4(6) . .
C27 N2 C29 113.6(7) . .
C27 N2 C26 109.7(7) . .
C29 N2 C26 109.8(8) . .
C27 N2 Zn1 107.1(6) . .
C29 N2 Zn1 115.0(6) . .
C26 N2 Zn1 100.9(5) . .
C15 N3 C24 112.4(7) . .
C15 N3 C16 111.1(7) . .
C24 N3 C16 110.2(7) . .
C15 N3 Zn2 106.7(6) . .
C24 N3 Zn2 102.7(5) . .
C16 N3 Zn2 113.5(5) . .
C46 N4 C44 112.8(8) . .
C46 N4 C13 113.0(8) . .
C44 N4 C13 111.3(7) . .
C46 N4 Zn3 103.1(6) . .
C44 N4 Zn3 112.3(6) . .
C13 N4 Zn3 103.8(5) . .
O5 C49 H49A 109.5 . .
O5 C49 H49B 109.5 . .
H49A C49 H49B 109.5 . .
O5 C49 H49C 109.5 . .
H49A C49 H49C 109.5 . .
H49B C49 H49C 109.5 . .
C5 C6 C7 122.0(11) . .
C5 C6 H6 119.0 . .
C7 C6 H6 119.0 . .
C33 C32 C31 119.4(10) . .
C33 C32 H32 120.3 . .
C31 C32 H32 120.3 . .
O30 C48 H48A 109.5 . .
O30 C48 H48B 109.5 . .
H48A C48 H48B 109.5 . .
O30 C48 H48C 109.5 . .
H48A C48 H48C 109.5 . .
H48B C48 H48C 109.5 . .
C6 C5 C4 120.8(11) . .
C6 C5 H5 119.6 . .
C4 C5 H5 119.6 . .
O4 C2ME H2M1 109.5 . .
O4 C2ME H2M2 109.5 . .
H2M1 C2ME H2M2 109.5 . .
O4 C2ME H2M3 109.5 . .
H2M1 C2ME H2M3 109.5 . .
H2M2 C2ME H2M3 109.5 . .
O9 C14 O1 123.8(10) . .
O9 C14 C15 117.6(9) . .
O1 C14 C15 118.6(9) . .
N2 C27 C28 114.7(8) . .
N2 C27 H27A 108.6 . .
C28 C27 H27A 108.6 . .
N2 C27 H27B 108.6 . .
C28 C27 H27B 108.6 . .
H27A C27 H27B 107.6 . .
C40 C39 C38 121.6(10) . .
C40 C39 H39 119.2 . .
C38 C39 H39 119.2 . .
C4 C3 C2 120.7(11) . .
C4 C3 H3 119.6 . .
C2 C3 H3 119.6 . .
C4LH O24 H24 109.5 . .
C30 C31 C32 121.0(10) . .
C30 C31 H31 119.5 . .
C32 C31 H31 119.5 . .
N2 C29 C30 110.7(8) . .
N2 C29 H29A 109.5 . .
C30 C29 H29A 109.5 . .
N2 C29 H29B 109.5 . .
C30 C29 H29B 109.5 . .
H29A C29 H29B 108.1 . .
C48 O30 H30 109.5 . .
O29 C37 O21 122.1(10) . .
O29 C37 C38 118.2(10) . .
O21 C37 C38 119.7(9) . .
N4 C44 C43 114.4(8) . .
N4 C44 H44A 108.7 . .
C43 C44 H44A 108.7 . .
N4 C44 H44B 108.7 . .
C43 C44 H44B 108.7 . .
H44A C44 H44B 107.6 . .
C50 O25 H25 109.5 . .
C41 C42 C43 122.7(11) . .
C41 C42 H42 118.6 . .
C43 C42 H42 118.6 . .
O11 C25 C24 110.3(7) . .
O11 C25 C26 109.9(7) . .
C24 C25 C26 108.4(8) . .
O11 C25 H25A 109.4 . .
C24 C25 H25A 109.4 . .
C26 C25 H25A 109.4 . .
O19 C36 O13 123.8(8) . .
O19 C36 C35 117.8(8) . .
O13 C36 C35 118.4(8) . .
C3 C4 C5 119.0(11) . .
C3 C4 H4 120.5 . .
C5 C4 H4 120.5 . .
N4 C13 C12 109.2(7) . .
N4 C13 H13A 109.8 . .
C12 C13 H13A 109.8 . .
N4 C13 H13B 109.8 . .
C12 C13 H13B 109.8 . .
H13A C13 H13B 108.3 . .
C42 C41 C40 120.4(11) . .
C42 C41 H41 119.8 . .
C40 C41 H41 119.8 . .
C31 C30 C35 118.8(9) . .
C31 C30 C29 118.6(9) . .
C35 C30 C29 122.6(8) . .
C21 C22 C17 119.0(9) . .
C21 C22 C23 117.3(8) . .
C17 C22 C23 123.5(9) . .
N3 C24 C25 110.3(8) . .
N3 C24 H24A 109.6 . .
C25 C24 H24A 109.6 . .
N3 C24 H24B 109.6 . .
C25 C24 H24B 109.6 . .
H24A C24 H24B 108.1 . .
C6 C7 C2 117.8(10) . .
C6 C7 C8 119.9(10) . .
C2 C7 C8 122.1(9) . .
C38 C43 C42 116.7(10) . .
C38 C43 C44 123.2(9) . .
C42 C43 C44 120.1(10) . .
K2 O28 H28 109.5 . .
N1 C8 C7 114.7(8) . .
N1 C8 H8A 108.6 . .
C7 C8 H8A 108.6 . .
N1 C8 H8B 108.6 . .
C7 C8 H8B 108.6 . .
H8A C8 H8B 107.6 . .
N4 C46 C47 114.0(8) . .
N4 C46 H46A 108.8 . .
C47 C46 H46A 108.8 . .
N4 C46 H46B 108.8 . .
C47 C46 H46B 108.8 . .
H46A C46 H46B 107.7 . .
N3 C15 C14 115.1(8) . .
N3 C15 H15A 108.5 . .
C14 C15 H15A 108.5 . .
N3 C15 H15B 108.5 . .
C14 C15 H15B 108.5 . .
H15A C15 H15B 107.5 . .
C41 C40 C39 118.2(11) . .
C41 C40 H40 120.9 . .
C39 C40 H40 120.9 . .
O25 C50 H50A 109.5 . .
O25 C50 H50B 109.5 . .
H50A C50 H50B 109.5 . .
O25 C50 H50C 109.5 . .
H50A C50 H50C 109.5 . .
H50B C50 H50C 109.5 . .
O24 C4LH H4L1 109.5 . .
O24 C4LH H4L2 109.5 . .
H4L1 C4LH H4L2 109.5 . .
O24 C4LH H4L3 109.5 . .
H4L1 C4LH H4L3 109.5 . .
H4L2 C4LH H4L3 109.5 . .
O20 C47 O17 123.8(9) . .
O20 C47 C46 119.7(9) . .
O17 C47 C46 116.4(8) . .
C22 C21 C20 120.9(9) . .
C22 C21 H21 119.5 . .
C20 C21 H21 119.5 . .
C18 C17 C22 119.4(9) . .
C18 C17 C16 119.2(9) . .
C22 C17 C16 120.7(9) . .
C39 C38 C43 120.4(10) . .
C39 C38 C37 116.5(10) . .
C43 C38 C37 123.0(9) . .
O2 C10 O8 123.8(10) . .
O2 C10 C9 119.1(9) . .
O8 C10 C9 117.0(9) . .
O6 C28 O15 123.2(10) . .
O6 C28 C27 118.9(9) . .
O15 C28 C27 117.8(8) . .
C30 C35 C34 120.2(9) . .
C30 C35 C36 123.7(8) . .
C34 C35 C36 116.1(9) . .
C19 C18 C17 120.6(9) . .
C19 C18 H18 119.7 . .
C17 C18 H18 119.7 . .
C32 C33 C34 121.0(10) . .
C32 C33 H33 119.5 . .
C34 C33 H33 119.5 . .
C19 C20 C21 118.8(9) . .
C19 C20 H20 120.6 . .
C21 C20 H20 120.6 . .
N1 C9 C10 109.6(8) . .
N1 C9 H9A 109.8 . .
C10 C9 H9A 109.8 . .
N1 C9 H9B 109.8 . .
C10 C9 H9B 109.8 . .
H9A C9 H9B 108.2 . .
O12 C12 C13 110.0(8) . .
O12 C12 C11 109.0(7) . .
C13 C12 C11 109.4(8) . .
O12 C12 H12 109.5 . .
C13 C12 H12 109.5 . .
C11 C12 H12 109.5 . .
C20 C19 C18 121.1(9) . .
C20 C19 H19 119.5 . .
C18 C19 H19 119.5 . .
N2 C26 C25 110.1(8) . .
N2 C26 H26A 109.6 . .
C25 C26 H26A 109.6 . .
N2 C26 H26B 109.6 . .
C25 C26 H26B 109.6 . .
H26A C26 H26B 108.2 . .
C3 C2 C7 119.7(10) . .
C3 C2 C1 117.1(9) . .
C7 C2 C1 123.2(9) . .
O22 C1 O7 120.6(10) . .
O22 C1 C2 121.4(9) . .
O7 C1 C2 117.9(9) . .
C33 C34 C35 119.6(10) . .
C33 C34 H34 120.2 . .
C35 C34 H34 120.2 . .
O16 C23 O14 122.2(9) . .
O16 C23 C22 118.8(9) . .
O14 C23 C22 119.0(8) . .
N1 C11 C12 110.6(8) . .
N1 C11 H11A 109.5 . .
C12 C11 H11A 109.5 . .
N1 C11 H11B 109.5 . .
C12 C11 H11B 109.5 . .
H11A C11 H11B 108.1 . .

loop_
_geom_bond_atom_site_label_1
_geom_bond_atom_site_label_2
_geom_bond_distance
_geom_bond_site_symmetry_2
Zn1 O11 1.983(6) .
Zn1 O18 1.999(7) .
Zn1 O15 2.003(7) .
Zn1 O13 2.112(7) .
Zn1 N2 2.215(8) .
Zn1 K1 3.565(2) .
Zn3 O12 1.974(6) .
Zn3 O17 1.985(7) .
Zn3 O21 1.995(7) .
Zn3 O19 2.055(7) .
Zn3 N4 2.237(8) .
Zn3 K1 3.609(2) .
Zn3 K2 3.859(3) .
Zn2 O11 1.998(6) .
Zn2 O1 2.027(7) .
Zn2 O14 2.033(7) .
Zn2 O8 2.105(7) .
Zn2 N3 2.193(8) .
Zn2 K1 3.584(2) .
Zn2 K2 3.955(3) 2_646
Zn4 O18 1.927(7) .
Zn4 O12 1.952(6) .
Zn4 O22 2.034(7) .
Zn4 N1 2.140(8) .
Zn4 O2 2.220(7) .
Zn4 K1 3.839(2) .
K1 O13 2.737(7) .
K1 O3 2.761(8) .
K1 O23 2.771(9) .
K1 O2 2.778(7) .
K1 O14 2.806(7) .
K1 O21 2.838(7) .
K1 O11 2.951(7) .
K1 O12 3.116(7) .
K2 O1 2.661(7) 2_656
K2 O17 2.663(7) .
K2 O5 2.808(9) .
K2 O4 2.844(10) .
K2 O28 2.911(9) .
K2 O8 3.051(8) 2_656
K2 O19 3.130(7) .
K2 Zn2 3.955(3) 2_656
O1 C14 1.270(12) .
O1 K2 2.661(7) 2_646
O2 C10 1.230(12) .
O4 C2ME 1.412(14) .
O5 C49 1.414(13) .
O6 C28 1.228(12) .
O7 C1 1.280(12) .
O8 C10 1.251(12) .
O8 K2 3.051(8) 2_646
O9 C14 1.260(13) .
O11 C25 1.416(11) .
O12 C12 1.408(11) .
O13 C36 1.273(11) .
O14 C23 1.278(11) .
O15 C28 1.292(12) .
O16 C23 1.250(11) .
O17 C47 1.294(11) .
O19 C36 1.237(11) .
O20 C47 1.214(12) .
O21 C37 1.274(13) .
O22 C1 1.261(13) .
C16 N3 1.483(11) .
C16 C17 1.515(14) .
C16 H16A 0.9700 .
C16 H16B 0.9700 .
N1 C9 1.478(12) .
N1 C8 1.483(12) .
N1 C11 1.494(12) .
N2 C27 1.469(12) .
N2 C29 1.494(12) .
N2 C26 1.502(12) .
N3 C15 1.471(11) .
N3 C24 1.472(12) .
N4 C46 1.462(13) .
N4 C44 1.466(12) .
N4 C13 1.488(12) .
C49 H49A 0.9600 .
C49 H49B 0.9600 .
C49 H49C 0.9600 .
C6 C5 1.354(17) .
C6 C7 1.386(15) .
C6 H6 0.9300 .
C32 C33 1.347(17) .
C32 C31 1.412(16) .
C32 H32 0.9300 .
C48 O30 1.31(3) .
C48 H48A 0.9600 .
C48 H48B 0.9600 .
C48 H48C 0.9600 .
C5 C4 1.377(18) .
C5 H5 0.9300 .
C2ME H2M1 0.9600 .
C2ME H2M2 0.9600 .
C2ME H2M3 0.9600 .
C14 C15 1.494(15) .
C27 C28 1.507(15) .
C27 H27A 0.9700 .
C27 H27B 0.9700 .
C39 C40 1.386(16) .
C39 C38 1.390(14) .
C39 H39 0.9300 .
C3 C4 1.375(17) .
C3 C2 1.397(15) .
C3 H3 0.9300 .
O24 C4LH 1.47(2) .
O24 H24 0.8200 .
C31 C30 1.379(13) .
C31 H31 0.9300 .
C29 C30 1.513(14) .
C29 H29A 0.9700 .
C29 H29B 0.9700 .
O30 H30 0.8200 .
C37 O29 1.270(13) .
C37 C38 1.506(15) .
C44 C43 1.516(14) .
C44 H44A 0.9700 .
C44 H44B 0.9700 .
O25 C50 1.39(3) .
O25 H25 0.8200 .
C42 C41 1.363(16) .
C42 C43 1.403(14) .
C42 H42 0.9300 .
C25 C24 1.503(13) .
C25 C26 1.508(13) .
C25 H25A 0.9800 .
C36 C35 1.524(13) .
C4 H4 0.9300 .
C13 C12 1.508(13) .
C13 H13A 0.9700 .
C13 H13B 0.9700 .
C41 C40 1.378(16) .
C41 H41 0.9300 .
C30 C35 1.391(14) .
C22 C21 1.388(13) .
C22 C17 1.411(13) .
C22 C23 1.490(13) .
C24 H24A 0.9700 .
C24 H24B 0.9700 .
C7 C2 1.400(14) .
C7 C8 1.503(14) .
C43 C38 1.391(14) .
O28 H28 0.8200 .
C8 H8A 0.9700 .
C8 H8B 0.9700 .
C46 C47 1.504(14) .
C46 H46A 0.9700 .
C46 H46B 0.9700 .
C15 H15A 0.9700 .
C15 H15B 0.9700 .
C40 H40 0.9300 .
C50 H50A 0.9600 .
C50 H50B 0.9600 .
C50 H50C 0.9600 .
C4LH H4L1 0.9600 .
C4LH H4L2 0.9600 .
C4LH H4L3 0.9600 .
C21 C20 1.411(14) .
C21 H21 0.9300 .
C17 C18 1.386(14) .
C10 C9 1.537(14) .
C35 C34 1.395(13) .
C18 C19 1.386(14) .
C18 H18 0.9300 .
C33 C34 1.392(15) .
C33 H33 0.9300 .
C20 C19 1.370(14) .
C20 H20 0.9300 .
C9 H9A 0.9700 .
C9 H9B 0.9700 .
C12 C11 1.538(14) .
C12 H12 0.9800 .
C19 H19 0.9300 .
C26 H26A 0.9700 .
C26 H26B 0.9700 .
C2 C1 1.492(15) .
C34 H34 0.9300 .
C11 H11A 0.9700 .
C11 H11B 0.9700 .
